data_4032205
loop_
_publ_author_name
'Hu, Zhiyuan'
'Zhao, Ting'
'Wang, Manman'
'Wu, Jie'
'Yu, Wenquan'
'Chang, Junbiao'

_publ_section_title
;
 I2-Mediated Intramolecular C-H Amidation for the Synthesis of
 N-Substituted Benzimidazoles.
;
_journal_issue 6
_journal_name_full 'The Journal of organic chemistry'
_journal_page_first 3152
_journal_page_last 3158
_journal_paper_doi 10.1021/acs.joc.7b00142
_journal_volume 82
_journal_year 2017
_chemical_formula_sum 'C23 H22 N2 O2 S'
_chemical_formula_weight 390.49
_chemical_name_systematic
; 
 ? 
;
_space_group_IT_number 14
_symmetry_cell_setting monoclinic
_symmetry_space_group_name_Hall '-P 2yn'
_symmetry_space_group_name_H-M 'P 1 21/n 1'
_atom_sites_solution_hydrogens geom
_atom_sites_solution_primary direct
_atom_sites_solution_secondary difmap
_audit_creation_method SHELXL-97
_cell_angle_alpha 90.00
_cell_angle_beta 102.181(2)
_cell_angle_gamma 90.00
_cell_formula_units_Z 4
_cell_length_a 11.8124(5)
_cell_length_b 14.2482(6)
_cell_length_c 12.3794(6)
_cell_measurement_reflns_used 7273
_cell_measurement_temperature 273(2)
_cell_measurement_theta_max 27.47
_cell_measurement_theta_min 2.60
_cell_volume 2036.61(16)
_computing_cell_refinement 'Bruker SMART'
_computing_data_collection 'Bruker SMART'
_computing_data_reduction 'Bruker SMART'
_computing_molecular_graphics 'Bruker SHELXTL'
_computing_publication_material 'Bruker SHELXTL'
_computing_structure_refinement 'SHELXL-97 (Sheldrick, 1997)'
_computing_structure_solution 'SHELXS-97 (Sheldrick, 1990)'
_diffrn_ambient_temperature 273(2)
_diffrn_measured_fraction_theta_full 0.995
_diffrn_measured_fraction_theta_max 0.995
_diffrn_measurement_device_type 'CCD area detector'
_diffrn_measurement_method 'phi and omega scans'
_diffrn_radiation_monochromator graphite
_diffrn_radiation_source 'fine-focus sealed tube'
_diffrn_radiation_type MoK\a
_diffrn_radiation_wavelength 0.71073
_diffrn_reflns_av_R_equivalents 0.0497
_diffrn_reflns_av_sigmaI/netI 0.0402
_diffrn_reflns_limit_h_max 15
_diffrn_reflns_limit_h_min -15
_diffrn_reflns_limit_k_max 18
_diffrn_reflns_limit_k_min -18
_diffrn_reflns_limit_l_max 16
_diffrn_reflns_limit_l_min -16
_diffrn_reflns_number 21845
_diffrn_reflns_theta_full 27.57
_diffrn_reflns_theta_max 27.57
_diffrn_reflns_theta_min 2.27
_exptl_absorpt_coefficient_mu 0.180
_exptl_absorpt_correction_T_max 0.9718
_exptl_absorpt_correction_T_min 0.9650
_exptl_crystal_colour colorless
_exptl_crystal_density_diffrn 1.274
_exptl_crystal_density_method 'not measured'
_exptl_crystal_description block
_exptl_crystal_F_000 824
_exptl_crystal_size_max 0.20
_exptl_crystal_size_mid 0.18
_exptl_crystal_size_min 0.16
_refine_diff_density_max 0.567
_refine_diff_density_min -0.532
_refine_diff_density_rms 0.175
_refine_ls_extinction_coef 0.042(4)
_refine_ls_extinction_expression Fc^*^=kFc[1+0.001xFc^2^\l^3^/sin(2\q)]^-1/4^
_refine_ls_extinction_method SHELXL
_refine_ls_goodness_of_fit_ref 1.292
_refine_ls_hydrogen_treatment mixed
_refine_ls_matrix_type full
_refine_ls_number_parameters 258
_refine_ls_number_reflns 4692
_refine_ls_number_restraints 0
_refine_ls_restrained_S_all 1.292
_refine_ls_R_factor_all 0.0830
_refine_ls_R_factor_gt 0.0592
_refine_ls_shift/su_max 0.000
_refine_ls_shift/su_mean 0.000
_refine_ls_structure_factor_coef Fsqd
_refine_ls_weighting_details 'calc w=1/[\s^2^(Fo^2^)+(0.1000P)^2^+0.0000P] where P=(Fo^2^+2Fc^2^)/3'
_refine_ls_weighting_scheme calc
_refine_ls_wR_factor_gt 0.1599
_refine_ls_wR_factor_ref 0.1822
_reflns_number_gt 3608
_reflns_number_total 4692
_reflns_threshold_expression >2sigma(I)
_cod_data_source_file jo7b00142_si_002.cif
_cod_data_source_block a
_cod_depositor_comments
;
The following automatic conversions were performed:

'_symmetry_cell_setting' value 'Monoclinic' changed to 'monoclinic'
according to
/home/data/users/saulius/crontab/automatic-downloads/rss-feeds/ACS/lib/dictionaries/cif_core.dic
dictionary named 'cif_core.dic' version 2.4.2 from 2011-04-26.

Automatic conversion script
Id: cif_fix_values 4973 2017-02-22 13:04:09Z antanas 

 Adding full bibliography for 4032205.cif.
;
_cod_original_sg_symbol_H-M 'P2(1)/n  '
_cod_database_code 4032205

loop_
_symmetry_equiv_pos_as_xyz
'x, y, z'
'-x+1/2, y+1/2, -z+1/2'
'-x, -y, -z'
'x-1/2, -y-1/2, z-1/2'

loop_
_atom_site_label
_atom_site_type_symbol
_atom_site_fract_x
_atom_site_fract_y
_atom_site_fract_z
_atom_site_U_iso_or_equiv
_atom_site_adp_type
_atom_site_occupancy
_atom_site_symmetry_multiplicity
_atom_site_calc_flag
_atom_site_refinement_flags
S1 S 0.38508(4) 0.18565(3) 0.90794(4) 0.0410(2) Uani 1 1 d .
O2 O 0.42228(13) 0.10027(11) 0.86747(12) 0.0521(4) Uani 1 1 d .
O1 O 0.26930(12) 0.21736(12) 0.87019(12) 0.0553(4) Uani 1 1 d .
N1 N 0.46878(13) 0.27127(11) 0.87270(13) 0.0408(4) Uani 1 1 d .
N2 N 0.62678(15) 0.34945(13) 0.84988(17) 0.0554(5) Uani 1 1 d .
C17 C 0.41749(15) 0.18450(13) 1.05256(15) 0.0381(4) Uani 1 1 d .
C8 C 0.65883(15) 0.18163(14) 0.89082(15) 0.0395(4) Uani 1 1 d .
C7 C 0.58753(16) 0.26801(14) 0.86999(15) 0.0412(4) Uani 1 1 d .
C18 C 0.49166(17) 0.11656(15) 1.10733(17) 0.0456(5) Uani 1 1 d .
H18 H 0.5260 0.0729 1.0684 0.055 Uiso 1 1 calc R
C6 C 0.43584(17) 0.36633(14) 0.85568(16) 0.0424(4) Uani 1 1 d .
C11 C 0.79452(17) 0.01916(15) 0.9314(2) 0.0496(5) Uani 1 1 d .
C19 C 0.51330(18) 0.11539(17) 1.22141(18) 0.0527(5) Uani 1 1 d .
H19 H 0.5635 0.0705 1.2595 0.063 Uiso 1 1 calc R
C10 C 0.72413(18) 0.03616(15) 0.82747(19) 0.0494(5) Uani 1 1 d .
H10 H 0.7231 -0.0073 0.7712 0.059 Uiso 1 1 calc R
C13 C 0.73185(16) 0.16837(15) 0.99384(16) 0.0421(4) Uani 1 1 d .
C12 C 0.79743(17) 0.08726(17) 1.01229(18) 0.0506(5) Uani 1 1 d .
H12 H 0.8453 0.0780 1.0814 0.061 Uiso 1 1 calc R
C5 C 0.53454(18) 0.41194(16) 0.84012(18) 0.0489(5) Uani 1 1 d .
C9 C 0.65617(17) 0.11556(16) 0.80589(16) 0.0457(5) Uani 1 1 d .
C16 C 0.7419(2) 0.24031(19) 1.08442(19) 0.0600(6) Uani 1 1 d .
H16A H 0.7750 0.2117 1.1541 0.090 Uiso 1 1 calc R
H16B H 0.6665 0.2644 1.0863 0.090 Uiso 1 1 calc R
H16C H 0.7908 0.2908 1.0706 0.090 Uiso 1 1 calc R
C22 C 0.36580(19) 0.24922(16) 1.10948(18) 0.0516(5) Uani 1 1 d .
H22 H 0.3164 0.2947 1.0717 0.062 Uiso 1 1 calc R
C20 C 0.4624(2) 0.17909(18) 1.28014(18) 0.0547(6) Uani 1 1 d .
C21 C 0.3885(2) 0.24542(19) 1.22353(19) 0.0615(6) Uani 1 1 d .
H21 H 0.3533 0.2884 1.2625 0.074 Uiso 1 1 calc R
C1 C 0.33155(19) 0.41308(17) 0.8490(2) 0.0571(6) Uani 1 1 d .
H1 H 0.2654 0.3821 0.8594 0.068 Uiso 1 1 calc R
C15 C 0.8655(2) -0.06851(17) 0.9527(3) 0.0700(7) Uani 1 1 d .
H15A H 0.9404 -0.0575 0.9366 0.105 Uiso 1 1 calc R
H15B H 0.8274 -0.1181 0.9064 0.105 Uiso 1 1 calc R
H15C H 0.8744 -0.0862 1.0289 0.105 Uiso 1 1 calc R
C4 C 0.5307(2) 0.50745(18) 0.8164(3) 0.0710(7) Uani 1 1 d .
H4 H 0.5963 0.5389 0.8053 0.085 Uiso 1 1 calc R
C2 C 0.3309(2) 0.50742(18) 0.8262(2) 0.0656(7) Uani 1 1 d .
H2 H 0.2626 0.5411 0.8217 0.079 Uiso 1 1 calc R
C3 C 0.4287(2) 0.55398(18) 0.8098(2) 0.0699(7) Uani 1 1 d .
H3 H 0.4247 0.6179 0.7941 0.084 Uiso 1 1 calc R
C14 C 0.5830(2) 0.1319(2) 0.69223(18) 0.0652(7) Uani 1 1 d .
H14A H 0.6091 0.0917 0.6402 0.098 Uiso 1 1 calc R
H14B H 0.5898 0.1962 0.6715 0.098 Uiso 1 1 calc R
H14C H 0.5036 0.1181 0.6925 0.098 Uiso 1 1 calc R
C23 C 0.4862(3) 0.1748(3) 1.4048(2) 0.0944(11) Uani 1 1 d .
H23A H 0.4646 0.2333 1.4332 0.142 Uiso 1 1 calc R
H23B H 0.5672 0.1636 1.4329 0.142 Uiso 1 1 calc R
H23C H 0.4419 0.1248 1.4275 0.142 Uiso 1 1 calc R

loop_
_atom_site_aniso_label
_atom_site_aniso_U_11
_atom_site_aniso_U_22
_atom_site_aniso_U_33
_atom_site_aniso_U_23
_atom_site_aniso_U_13
_atom_site_aniso_U_12
S1 0.0393(3) 0.0391(3) 0.0429(3) 0.00209(19) 0.0050(2) -0.00382(19)
O2 0.0628(9) 0.0405(9) 0.0540(9) -0.0077(6) 0.0146(7) -0.0061(7)
O1 0.0385(8) 0.0607(10) 0.0617(9) 0.0113(7) -0.0004(6) -0.0049(7)
N1 0.0389(8) 0.0369(10) 0.0454(9) 0.0057(7) 0.0062(6) 0.0016(6)
N2 0.0494(10) 0.0438(11) 0.0781(13) 0.0063(9) 0.0251(9) 0.0019(8)
C17 0.0343(9) 0.0349(11) 0.0447(10) 0.0014(7) 0.0077(7) -0.0032(7)
C8 0.0386(9) 0.0402(11) 0.0412(10) 0.0004(7) 0.0116(7) 0.0007(7)
C7 0.0415(10) 0.0440(12) 0.0391(9) 0.0014(8) 0.0106(7) -0.0003(8)
C18 0.0462(10) 0.0389(12) 0.0512(11) 0.0025(8) 0.0096(8) 0.0042(8)
C6 0.0464(10) 0.0365(11) 0.0423(10) 0.0048(8) 0.0050(8) 0.0012(8)
C11 0.0385(10) 0.0401(12) 0.0726(14) -0.0011(10) 0.0169(9) -0.0035(8)
C19 0.0495(11) 0.0537(14) 0.0520(12) 0.0108(10) 0.0044(9) 0.0025(10)
C10 0.0444(11) 0.0449(13) 0.0627(13) -0.0114(9) 0.0199(9) -0.0044(9)
C13 0.0391(9) 0.0448(12) 0.0428(10) -0.0010(8) 0.0100(8) -0.0002(8)
C12 0.0424(10) 0.0541(14) 0.0533(12) 0.0045(9) 0.0056(9) 0.0026(9)
C5 0.0503(11) 0.0409(12) 0.0574(12) 0.0045(9) 0.0155(9) 0.0022(9)
C9 0.0427(10) 0.0522(13) 0.0439(10) -0.0031(9) 0.0131(8) -0.0025(9)
C16 0.0624(14) 0.0638(16) 0.0501(12) -0.0122(10) 0.0035(10) 0.0011(11)
C22 0.0557(12) 0.0455(13) 0.0554(12) 0.0029(9) 0.0156(10) 0.0089(9)
C20 0.0584(13) 0.0620(16) 0.0434(11) -0.0006(9) 0.0098(9) -0.0141(11)
C21 0.0721(15) 0.0582(15) 0.0592(14) -0.0115(11) 0.0255(12) 0.0010(11)
C1 0.0472(12) 0.0482(14) 0.0753(15) 0.0057(11) 0.0120(10) 0.0036(9)
C15 0.0511(13) 0.0471(15) 0.112(2) 0.0028(13) 0.0176(13) 0.0024(11)
C4 0.0715(16) 0.0418(14) 0.107(2) 0.0059(13) 0.0365(15) -0.0019(11)
C2 0.0586(14) 0.0482(15) 0.0880(18) 0.0040(12) 0.0110(12) 0.0147(11)
C3 0.0787(17) 0.0375(14) 0.096(2) 0.0045(12) 0.0243(14) 0.0066(11)
C14 0.0715(15) 0.0814(19) 0.0415(11) -0.0075(11) 0.0091(10) 0.0042(13)
C23 0.110(2) 0.126(3) 0.0467(14) 0.0011(15) 0.0166(15) -0.009(2)

loop_
_atom_type_symbol
_atom_type_description
_atom_type_scat_dispersion_real
_atom_type_scat_dispersion_imag
_atom_type_scat_source
C C 0.0033 0.0016 'International Tables Vol C Tables 4.2.6.8 and 6.1.1.4'
H H 0.0000 0.0000 'International Tables Vol C Tables 4.2.6.8 and 6.1.1.4'
N N 0.0061 0.0033 'International Tables Vol C Tables 4.2.6.8 and 6.1.1.4'
O O 0.0106 0.0060 'International Tables Vol C Tables 4.2.6.8 and 6.1.1.4'
S S 0.1246 0.1234 'International Tables Vol C Tables 4.2.6.8 and 6.1.1.4'

loop_
_geom_angle_atom_site_label_1
_geom_angle_atom_site_label_2
_geom_angle_atom_site_label_3
_geom_angle
O2 S1 O1 120.26(10)
O2 S1 N1 106.67(9)
O1 S1 N1 105.13(8)
O2 S1 C17 109.62(9)
O1 S1 C17 109.06(9)
N1 S1 C17 104.95(8)
C7 N1 C6 105.78(16)
C7 N1 S1 128.54(14)
C6 N1 S1 125.08(13)
C7 N2 C5 106.55(17)
C22 C17 C18 121.36(19)
C22 C17 S1 119.45(15)
C18 C17 S1 119.15(15)
C13 C8 C9 120.35(19)
C13 C8 C7 119.39(17)
C9 C8 C7 120.21(18)
N2 C7 N1 111.94(17)
N2 C7 C8 124.38(18)
N1 C7 C8 123.66(17)
C19 C18 C17 118.10(19)
C19 C18 H18 121.0
C17 C18 H18 121.0
C5 C6 C1 122.0(2)
C5 C6 N1 104.91(17)
C1 C6 N1 133.02(19)
C12 C11 C10 117.5(2)
C12 C11 C15 121.9(2)
C10 C11 C15 120.6(2)
C20 C19 C18 121.6(2)
C20 C19 H19 119.2
C18 C19 H19 119.2
C9 C10 C11 121.9(2)
C9 C10 H10 119.0
C11 C10 H10 119.0
C12 C13 C8 118.77(19)
C12 C13 C16 119.5(2)
C8 C13 C16 121.72(19)
C13 C12 C11 122.5(2)
C13 C12 H12 118.8
C11 C12 H12 118.8
C6 C5 C4 119.9(2)
C6 C5 N2 110.77(19)
C4 C5 N2 129.4(2)
C10 C9 C8 118.91(19)
C10 C9 C14 120.20(19)
C8 C9 C14 120.9(2)
C13 C16 H16A 109.5
C13 C16 H16B 109.5
H16A C16 H16B 109.5
C13 C16 H16C 109.5
H16A C16 H16C 109.5
H16B C16 H16C 109.5
C17 C22 C21 119.0(2)
C17 C22 H22 120.5
C21 C22 H22 120.5
C21 C20 C19 119.0(2)
C21 C20 C23 120.7(2)
C19 C20 C23 120.3(2)
C20 C21 C22 120.9(2)
C20 C21 H21 119.5
C22 C21 H21 119.5
C2 C1 C6 116.6(2)
C2 C1 H1 121.7
C6 C1 H1 121.7
C11 C15 H15A 109.5
C11 C15 H15B 109.5
H15A C15 H15B 109.5
C11 C15 H15C 109.5
H15A C15 H15C 109.5
H15B C15 H15C 109.5
C3 C4 C5 118.6(2)
C3 C4 H4 120.7
C5 C4 H4 120.7
C1 C2 C3 122.1(2)
C1 C2 H2 119.0
C3 C2 H2 119.0
C4 C3 C2 120.9(2)
C4 C3 H3 119.6
C2 C3 H3 119.6
C9 C14 H14A 109.5
C9 C14 H14B 109.5
H14A C14 H14B 109.5
C9 C14 H14C 109.5
H14A C14 H14C 109.5
H14B C14 H14C 109.5
C20 C23 H23A 109.5
C20 C23 H23B 109.5
H23A C23 H23B 109.5
C20 C23 H23C 109.5
H23A C23 H23C 109.5
H23B C23 H23C 109.5

loop_
_geom_bond_atom_site_label_1
_geom_bond_atom_site_label_2
_geom_bond_distance
S1 O2 1.4201(16)
S1 O1 1.4224(15)
S1 N1 1.6846(16)
S1 C17 1.7501(19)
N1 C7 1.411(2)
N1 C6 1.413(3)
N2 C7 1.293(3)
N2 C5 1.392(3)
C17 C22 1.379(3)
C17 C18 1.383(3)
C8 C13 1.394(3)
C8 C9 1.407(3)
C8 C7 1.483(3)
C18 C19 1.381(3)
C18 H18 0.9300
C6 C5 1.383(3)
C6 C1 1.387(3)
C11 C12 1.389(3)
C11 C10 1.398(3)
C11 C15 1.497(3)
C19 C20 1.378(3)
C19 H19 0.9300
C10 C9 1.380(3)
C10 H10 0.9300
C13 C12 1.383(3)
C13 C16 1.505(3)
C12 H12 0.9300
C5 C4 1.391(3)
C9 C14 1.506(3)
C16 H16A 0.9600
C16 H16B 0.9600
C16 H16C 0.9600
C22 C21 1.382(3)
C22 H22 0.9300
C20 C21 1.374(3)
C20 C23 1.510(3)
C21 H21 0.9300
C1 C2 1.373(4)
C1 H1 0.9300
C15 H15A 0.9600
C15 H15B 0.9600
C15 H15C 0.9600
C4 C3 1.362(4)
C4 H4 0.9300
C2 C3 1.384(4)
C2 H2 0.9300
C3 H3 0.9300
C14 H14A 0.9600
C14 H14B 0.9600
C14 H14C 0.9600
C23 H23A 0.9600
C23 H23B 0.9600
C23 H23C 0.9600

loop_
_geom_torsion_atom_site_label_1
_geom_torsion_atom_site_label_2
_geom_torsion_atom_site_label_3
_geom_torsion_atom_site_label_4
_geom_torsion
O2 S1 N1 C7 -37.00(18)
O1 S1 N1 C7 -165.74(16)
C17 S1 N1 C7 79.27(17)
O2 S1 N1 C6 153.21(16)
O1 S1 N1 C6 24.47(18)
C17 S1 N1 C6 -90.52(16)
O2 S1 C17 C22 -164.77(16)
O1 S1 C17 C22 -31.21(19)
N1 S1 C17 C22 81.01(17)
O2 S1 C17 C18 13.13(18)
O1 S1 C17 C18 146.69(16)
N1 S1 C17 C18 -101.09(16)
C5 N2 C7 N1 1.1(2)
C5 N2 C7 C8 -177.39(19)
C6 N1 C7 N2 -2.1(2)
S1 N1 C7 N2 -173.40(15)
C6 N1 C7 C8 176.40(17)
S1 N1 C7 C8 5.1(3)
C13 C8 C7 N2 77.4(3)
C9 C8 C7 N2 -100.1(2)
C13 C8 C7 N1 -100.9(2)
C9 C8 C7 N1 81.6(2)
C22 C17 C18 C19 -0.3(3)
S1 C17 C18 C19 -178.16(15)
C7 N1 C6 C5 2.1(2)
S1 N1 C6 C5 173.85(14)
C7 N1 C6 C1 179.5(2)
S1 N1 C6 C1 -8.8(3)
C17 C18 C19 C20 0.5(3)
C12 C11 C10 C9 -2.5(3)
C15 C11 C10 C9 178.9(2)
C9 C8 C13 C12 -2.9(3)
C7 C8 C13 C12 179.69(18)
C9 C8 C13 C16 176.4(2)
C7 C8 C13 C16 -1.0(3)
C8 C13 C12 C11 1.0(3)
C16 C13 C12 C11 -178.3(2)
C10 C11 C12 C13 1.6(3)
C15 C11 C12 C13 -179.7(2)
C1 C6 C5 C4 -0.3(3)
N1 C6 C5 C4 177.4(2)
C1 C6 C5 N2 -179.3(2)
N1 C6 C5 N2 -1.6(2)
C7 N2 C5 C6 0.4(3)
C7 N2 C5 C4 -178.5(3)
C11 C10 C9 C8 0.6(3)
C11 C10 C9 C14 179.0(2)
C13 C8 C9 C10 2.1(3)
C7 C8 C9 C10 179.51(17)
C13 C8 C9 C14 -176.32(19)
C7 C8 C9 C14 1.1(3)
C18 C17 C22 C21 -0.3(3)
S1 C17 C22 C21 177.52(17)
C18 C19 C20 C21 -0.1(3)
C18 C19 C20 C23 178.9(2)
C19 C20 C21 C22 -0.5(4)
C23 C20 C21 C22 -179.5(2)
C17 C22 C21 C20 0.7(4)
C5 C6 C1 C2 -0.1(3)
N1 C6 C1 C2 -177.1(2)
C6 C5 C4 C3 0.4(4)
N2 C5 C4 C3 179.2(3)
C6 C1 C2 C3 0.5(4)
C5 C4 C3 C2 0.0(4)
C1 C2 C3 C4 -0.4(4)
